data_1507154
loop_
_publ_author_name
'Luo, Xiao'
'Shi, Yi-Ming'
'Luo, Rong-Hua'
'Luo, Shi-Hong'
'Li, Xiao-Nian'
'Wang, Rui-Rui'
'Li, Sheng-Hong'
'Zheng, Yong-Tang'
'Du, Xue'
'Xiao, Wei-Lie'
'Pu, Jian-Xin'
'Sun, Han-Dong'

_publ_section_title
;
 Schilancitrilactones A-C: three unique nortriterpenoids from Schisandra
 lancifolia.
;
_journal_coden_ASTM ORLEF7
_journal_issue 5
_journal_name_full 'Organic Letters'
_journal_page_first 1286
_journal_page_last 1289
_journal_paper_doi 10.1021/ol300099e
_journal_volume 14
_journal_year 2012
_chemical_absolute_configuration rm
_chemical_formula_moiety 'C27 H34 O8, H2 O'
_chemical_formula_sum 'C27 H36 O9'
_chemical_formula_weight 504.56
_space_group_IT_number 19
_symmetry_cell_setting orthorhombic
_symmetry_space_group_name_Hall 'P 2ac 2ab'
_symmetry_space_group_name_H-M 'P 21 21 21'
_atom_sites_solution_hydrogens geom
_atom_sites_solution_primary direct
_atom_sites_solution_secondary difmap
_audit_creation_method SHELXL-97
_cell_angle_alpha 90.00
_cell_angle_beta 90.00
_cell_angle_gamma 90.00
_cell_formula_units_Z 4
_cell_length_a 10.2430(4)
_cell_length_b 10.5955(5)
_cell_length_c 23.2804(9)
_cell_measurement_reflns_used 9971
_cell_measurement_temperature 100(2)
_cell_measurement_theta_max 69.03
_cell_measurement_theta_min 3.80
_cell_volume 2526.61(18)
_computing_cell_refinement 'Bruker SAINT'
_computing_data_collection 'Bruker APEX2'
_computing_data_reduction 'Bruker SAINT'
_computing_molecular_graphics 'Bruker SHELXTL'
_computing_publication_material 'Bruker SHELXTL'
_computing_structure_refinement 'SHELXL-97 (Sheldrick, 2008)'
_computing_structure_solution 'SHELXS-97 (Sheldrick, 2008)'
_diffrn_ambient_temperature 100(2)
_diffrn_measured_fraction_theta_full 0.929
_diffrn_measured_fraction_theta_max 0.929
_diffrn_measurement_device_type 'Bruker APEX-II CCD'
_diffrn_measurement_method '\f and \w scans'
_diffrn_radiation_monochromator graphite
_diffrn_radiation_source 'fine-focus sealed tube'
_diffrn_radiation_type CuK\a
_diffrn_radiation_wavelength 1.54178
_diffrn_reflns_av_R_equivalents 0.0326
_diffrn_reflns_av_sigmaI/netI 0.0384
_diffrn_reflns_limit_h_max 12
_diffrn_reflns_limit_h_min -11
_diffrn_reflns_limit_k_max 11
_diffrn_reflns_limit_k_min -10
_diffrn_reflns_limit_l_max 27
_diffrn_reflns_limit_l_min -27
_diffrn_reflns_number 10991
_diffrn_reflns_theta_full 69.47
_diffrn_reflns_theta_max 69.47
_diffrn_reflns_theta_min 3.80
_exptl_absorpt_coefficient_mu 0.821
_exptl_absorpt_correction_type none
_exptl_absorpt_process_details none
_exptl_crystal_colour colourless
_exptl_crystal_density_diffrn 1.326
_exptl_crystal_density_method 'not measured'
_exptl_crystal_description prism
_exptl_crystal_F_000 1080
_exptl_crystal_size_max 0.80
_exptl_crystal_size_mid 0.80
_exptl_crystal_size_min 0.54
_refine_diff_density_max 0.239
_refine_diff_density_min -0.261
_refine_diff_density_rms 0.068
_refine_ls_abs_structure_details 'Flack H D (1983), Acta Cryst. A39, 876-881'
_refine_ls_abs_structure_Flack 0.03(14)
_refine_ls_extinction_coef 0.0091(5)
_refine_ls_extinction_expression Fc^*^=kFc[1+0.001xFc^2^\l^3^/sin(2\q)]^-1/4^
_refine_ls_extinction_method SHELXL
_refine_ls_goodness_of_fit_ref 1.103
_refine_ls_hydrogen_treatment constr
_refine_ls_matrix_type full
_refine_ls_number_parameters 334
_refine_ls_number_reflns 4261
_refine_ls_number_restraints 0
_refine_ls_restrained_S_all 1.103
_refine_ls_R_factor_all 0.0341
_refine_ls_R_factor_gt 0.0341
_refine_ls_shift/su_max 0.001
_refine_ls_shift/su_mean 0.000
_refine_ls_structure_factor_coef Fsqd
_refine_ls_weighting_details 'calc w=1/[\s^2^(Fo^2^)+(0.0444P)^2^+0.7627P] where P=(Fo^2^+2Fc^2^)/3'
_refine_ls_weighting_scheme calc
_refine_ls_wR_factor_gt 0.0872
_refine_ls_wR_factor_ref 0.0872
_reflns_number_gt 4254
_reflns_number_total 4261
_reflns_threshold_expression >2sigma(I)
_cod_data_source_file ol300099e_si_004.cif
_cod_data_source_block cu_slxy5010_0m
_cod_depositor_comments
;
The following automatic conversions were performed:

'_symmetry_cell_setting' value 'Orthorhombic' changed to
'orthorhombic' according to
/home/saulius/struct/CIF-dictionaries/cif_core.dic dictionary named
'cif_core.dic' version 2.4.1 from 2010-06-29.

Automatic conversion script
Id: cif_fix_values 1715 2011-07-08 13:25:40Z adriana 

 Updated bibliographic information.

 Antanas Vaitkus,
 2019-09-22
;
_cod_original_cell_volume 2526.62(18)
_cod_database_code 1507154

loop_
_symmetry_equiv_pos_as_xyz
'x, y, z'
'x+1/2, -y+1/2, -z'
'-x, y+1/2, -z+1/2'
'-x+1/2, -y, z+1/2'

loop_
_atom_site_label
_atom_site_type_symbol
_atom_site_fract_x
_atom_site_fract_y
_atom_site_fract_z
_atom_site_U_iso_or_equiv
_atom_site_adp_type
_atom_site_occupancy
_atom_site_symmetry_multiplicity
_atom_site_calc_flag
_atom_site_refinement_flags
O7 O -0.24680(11) 0.56272(12) 0.11591(5) 0.0206(3) Uani 1 1 d .
O1 O 0.49788(12) -0.08544(13) 0.22658(5) 0.0230(3) Uani 1 1 d .
O2 O 0.62039(11) -0.02967(13) 0.15207(5) 0.0213(3) Uani 1 1 d .
O3 O 0.13576(12) 0.10293(13) 0.17902(6) 0.0236(3) Uani 1 1 d .
H3 H 0.1569 0.0609 0.2082 0.035 Uiso 1 1 calc R
O1S O 0.76579(14) 0.43589(13) 0.23225(5) 0.0277(3) Uani 1 1 d .
H1SA H 0.6781 0.4350 0.2400 0.034(6) Uiso 1 1 d R
H1SB H 0.7655 0.4614 0.1961 0.078(11) Uiso 1 1 d R
O5 O 0.42474(12) 0.75708(13) 0.10072(5) 0.0242(3) Uani 1 1 d .
C24 C -0.26006(16) 0.61563(17) 0.02049(7) 0.0182(3) Uani 1 1 d .
H24 H -0.2378 0.6481 -0.0163 0.022 Uiso 1 1 calc R
C30 C 0.67184(19) -0.0331(2) 0.05165(8) 0.0290(4) Uani 1 1 d .
H30A H 0.7649 -0.0446 0.0599 0.043 Uiso 1 1 calc R
H30B H 0.6616 0.0100 0.0147 0.043 Uiso 1 1 calc R
H30C H 0.6289 -0.1157 0.0500 0.043 Uiso 1 1 calc R
C13 C 0.21826(15) 0.56367(16) 0.18953(7) 0.0169(4) Uani 1 1 d .
C12 C 0.26556(15) 0.42672(16) 0.17928(7) 0.0156(3) Uani 1 1 d .
H12 H 0.3617 0.4207 0.1863 0.019 Uiso 1 1 calc R
C23 C -0.17671(17) 0.61912(17) 0.07071(7) 0.0177(4) Uani 1 1 d .
C22 C -0.05697(17) 0.66162(17) 0.07879(7) 0.0174(3) Uani 1 1 d .
H22 H -0.0112 0.6930 0.0463 0.021 Uiso 1 1 calc R
C19 C 0.36506(17) 0.15875(17) 0.18359(7) 0.0174(3) Uani 1 1 d .
H19A H 0.3738 0.1408 0.2251 0.021 Uiso 1 1 calc R
H19B H 0.4269 0.2274 0.1740 0.021 Uiso 1 1 calc R
C10 C 0.40288(16) 0.04003(17) 0.14959(7) 0.0168(3) Uani 1 1 d .
H10 H 0.3243 -0.0154 0.1460 0.020 Uiso 1 1 calc R
C28 C 0.14028(17) 0.57621(18) 0.24527(7) 0.0200(4) Uani 1 1 d .
H28A H 0.1917 0.5425 0.2773 0.030 Uiso 1 1 calc R
H28B H 0.0585 0.5288 0.2419 0.030 Uiso 1 1 calc R
H28C H 0.1207 0.6654 0.2524 0.030 Uiso 1 1 calc R
C25 C -0.37279(16) 0.55997(17) 0.03371(7) 0.0187(4) Uani 1 1 d .
C15 C 0.33956(17) 0.69873(17) 0.12468(7) 0.0187(4) Uani 1 1 d .
C17 C 0.14041(16) 0.59117(17) 0.13262(7) 0.0164(3) Uani 1 1 d .
C26 C -0.36594(16) 0.52486(18) 0.09481(7) 0.0194(4) Uani 1 1 d .
C9 C 0.22544(16) 0.20415(17) 0.17146(7) 0.0183(4) Uani 1 1 d .
C5 C 0.46054(16) 0.06126(17) 0.08979(7) 0.0173(3) Uani 1 1 d .
H5 H 0.4310 -0.0105 0.0651 0.021 Uiso 1 1 calc R
C14 C 0.23533(15) 0.39918(17) 0.11612(7) 0.0164(3) Uani 1 1 d .
H14 H 0.3097 0.4233 0.0906 0.020 Uiso 1 1 calc R
C20 C 0.01209(16) 0.66389(18) 0.13556(7) 0.0173(4) Uani 1 1 d .
H20 H -0.0452 0.6214 0.1644 0.021 Uiso 1 1 calc R
O6 O 0.23095(11) 0.66408(12) 0.09620(5) 0.0174(3) Uani 1 1 d .
C6 C 0.41600(18) 0.18305(18) 0.06036(7) 0.0203(4) Uani 1 1 d .
H6A H 0.4500 0.1850 0.0206 0.024 Uiso 1 1 calc R
H6B H 0.4525 0.2565 0.0812 0.024 Uiso 1 1 calc R
O4 O 0.12010(11) 0.47626(12) 0.10512(5) 0.0170(3) Uani 1 1 d .
O8 O -0.44322(12) 0.47042(14) 0.12506(5) 0.0251(3) Uani 1 1 d .
C29 C 0.68577(19) 0.1673(2) 0.10977(8) 0.0276(4) Uani 1 1 d .
H29A H 0.6451 0.2134 0.1415 0.041 Uiso 1 1 calc R
H29B H 0.6846 0.2197 0.0751 0.041 Uiso 1 1 calc R
H29C H 0.7763 0.1468 0.1198 0.041 Uiso 1 1 calc R
C21 C 0.03107(18) 0.80182(18) 0.15459(7) 0.0224(4) Uani 1 1 d .
H21A H 0.0837 0.8466 0.1260 0.034 Uiso 1 1 calc R
H21B H 0.0758 0.8038 0.1918 0.034 Uiso 1 1 calc R
H21C H -0.0543 0.8429 0.1581 0.034 Uiso 1 1 calc R
C27 C -0.49122(17) 0.5304(2) -0.00093(7) 0.0226(4) Uani 1 1 d .
H27A H -0.4757 0.5531 -0.0412 0.034 Uiso 1 1 calc R
H27B H -0.5656 0.5786 0.0138 0.034 Uiso 1 1 calc R
H27C H -0.5102 0.4399 0.0018 0.034 Uiso 1 1 calc R
C16 C 0.33188(17) 0.65780(17) 0.18648(7) 0.0188(4) Uani 1 1 d .
H16A H 0.3152 0.7311 0.2118 0.023 Uiso 1 1 calc R
H16B H 0.4145 0.6171 0.1985 0.023 Uiso 1 1 calc R
C1 C 0.50814(16) -0.03177(17) 0.18048(7) 0.0181(3) Uani 1 1 d .
C7 C 0.26603(18) 0.19319(18) 0.05909(7) 0.0214(4) Uani 1 1 d .
H7A H 0.2406 0.2390 0.0238 0.026 Uiso 1 1 calc R
H7B H 0.2296 0.1069 0.0563 0.026 Uiso 1 1 calc R
C4 C 0.61016(17) 0.04563(19) 0.09871(7) 0.0218(4) Uani 1 1 d .
C11 C 0.19459(16) 0.31837(18) 0.20990(7) 0.0188(4) Uani 1 1 d .
H11A H 0.0994 0.3341 0.2119 0.023 Uiso 1 1 calc R
H11B H 0.2288 0.3060 0.2493 0.023 Uiso 1 1 calc R
C8 C 0.20212(16) 0.25945(17) 0.11064(7) 0.0182(4) Uani 1 1 d .
H8 H 0.1058 0.2552 0.1039 0.022 Uiso 1 1 calc R

loop_
_atom_site_aniso_label
_atom_site_aniso_U_11
_atom_site_aniso_U_22
_atom_site_aniso_U_33
_atom_site_aniso_U_23
_atom_site_aniso_U_13
_atom_site_aniso_U_12
O7 0.0165(5) 0.0293(7) 0.0161(6) 0.0050(5) -0.0007(5) -0.0025(5)
O1 0.0269(6) 0.0245(7) 0.0175(6) 0.0022(5) -0.0027(5) 0.0012(5)
O2 0.0176(6) 0.0255(7) 0.0210(6) 0.0033(5) -0.0007(5) 0.0003(5)
O3 0.0195(6) 0.0208(7) 0.0306(7) 0.0035(5) 0.0026(5) -0.0040(5)
O1S 0.0329(7) 0.0297(8) 0.0205(6) 0.0016(5) 0.0003(5) 0.0034(6)
O5 0.0209(6) 0.0233(7) 0.0285(7) 0.0017(5) 0.0035(5) -0.0048(5)
C24 0.0187(8) 0.0201(9) 0.0156(8) -0.0001(6) 0.0015(7) 0.0042(7)
C30 0.0245(9) 0.0366(12) 0.0258(9) -0.0010(8) 0.0060(8) 0.0037(8)
C13 0.0166(8) 0.0191(9) 0.0151(8) -0.0020(6) -0.0012(6) 0.0010(6)
C12 0.0130(7) 0.0198(9) 0.0140(7) -0.0005(6) 0.0007(6) -0.0003(6)
C23 0.0187(8) 0.0182(9) 0.0160(8) 0.0018(6) 0.0018(6) 0.0021(6)
C22 0.0186(8) 0.0172(9) 0.0164(8) 0.0016(6) 0.0022(6) 0.0029(6)
C19 0.0211(8) 0.0177(9) 0.0134(7) 0.0011(6) 0.0001(7) -0.0002(6)
C10 0.0167(8) 0.0186(9) 0.0150(7) 0.0000(7) -0.0008(6) -0.0016(7)
C28 0.0228(8) 0.0230(10) 0.0142(7) -0.0018(6) 0.0012(7) 0.0042(7)
C25 0.0175(8) 0.0197(10) 0.0190(8) -0.0012(7) -0.0011(6) 0.0030(6)
C15 0.0173(8) 0.0182(9) 0.0206(8) -0.0018(6) 0.0014(6) 0.0012(7)
C17 0.0157(8) 0.0197(9) 0.0138(7) 0.0006(6) 0.0007(6) -0.0032(7)
C26 0.0175(8) 0.0205(10) 0.0201(8) 0.0008(7) -0.0003(7) -0.0006(7)
C9 0.0167(8) 0.0191(9) 0.0191(8) 0.0000(7) 0.0021(6) -0.0032(7)
C5 0.0184(8) 0.0189(9) 0.0147(7) -0.0012(6) -0.0005(6) -0.0010(6)
C14 0.0123(7) 0.0212(9) 0.0156(8) 0.0002(6) -0.0007(6) 0.0015(6)
C20 0.0151(7) 0.0208(9) 0.0160(8) 0.0011(6) 0.0000(6) -0.0001(7)
O6 0.0160(6) 0.0212(7) 0.0150(5) 0.0019(4) 0.0014(4) -0.0019(5)
C6 0.0266(9) 0.0215(10) 0.0128(7) 0.0009(7) 0.0007(6) 0.0015(7)
O4 0.0165(5) 0.0171(6) 0.0173(6) -0.0011(4) -0.0024(4) 0.0011(5)
O8 0.0190(6) 0.0337(8) 0.0226(6) 0.0060(5) 0.0018(5) -0.0045(6)
C29 0.0227(9) 0.0323(11) 0.0277(9) 0.0038(8) 0.0024(7) -0.0030(8)
C21 0.0240(9) 0.0221(10) 0.0211(8) -0.0013(7) -0.0033(7) 0.0034(7)
C27 0.0203(8) 0.0290(10) 0.0185(8) 0.0009(7) -0.0028(7) -0.0041(7)
C16 0.0179(8) 0.0199(9) 0.0186(8) -0.0027(7) -0.0032(6) 0.0005(7)
C1 0.0205(8) 0.0173(9) 0.0167(8) -0.0044(7) -0.0007(7) -0.0016(7)
C7 0.0272(9) 0.0201(10) 0.0170(8) -0.0016(6) -0.0056(7) 0.0030(7)
C4 0.0201(8) 0.0253(10) 0.0201(8) 0.0034(7) 0.0020(7) 0.0011(7)
C11 0.0174(8) 0.0225(10) 0.0166(8) 0.0008(7) 0.0037(7) 0.0008(7)
C8 0.0142(7) 0.0207(9) 0.0197(8) -0.0016(7) -0.0041(6) -0.0012(6)

loop_
_atom_type_symbol
_atom_type_description
_atom_type_scat_dispersion_real
_atom_type_scat_dispersion_imag
_atom_type_scat_source
C C 0.0181 0.0091 'International Tables Vol C Tables 4.2.6.8 and 6.1.1.4'
H H 0.0000 0.0000 'International Tables Vol C Tables 4.2.6.8 and 6.1.1.4'
O O 0.0492 0.0322 'International Tables Vol C Tables 4.2.6.8 and 6.1.1.4'

loop_
_geom_angle_atom_site_label_1
_geom_angle_atom_site_label_2
_geom_angle_atom_site_label_3
_geom_angle
C26 O7 C23 108.03(12)
C1 O2 C4 111.47(13)
C9 O3 H3 109.5
H1SA O1S H1SB 100.7
C25 C24 C23 109.61(15)
C25 C24 H24 125.2
C23 C24 H24 125.2
C4 C30 H30A 109.5
C4 C30 H30B 109.5
H30A C30 H30B 109.5
C4 C30 H30C 109.5
H30A C30 H30C 109.5
H30B C30 H30C 109.5
C28 C13 C16 112.26(14)
C28 C13 C12 112.06(14)
C16 C13 C12 111.39(13)
C28 C13 C17 115.70(13)
C16 C13 C17 103.00(13)
C12 C13 C17 101.67(12)
C14 C12 C11 102.00(13)
C14 C12 C13 105.27(13)
C11 C12 C13 118.77(13)
C14 C12 H12 110.1
C11 C12 H12 110.1
C13 C12 H12 110.1
C22 C23 O7 120.82(15)
C22 C23 C24 132.19(16)
O7 C23 C24 106.98(14)
C23 C22 C20 124.71(15)
C23 C22 H22 117.6
C20 C22 H22 117.6
C9 C19 C10 113.39(14)
C9 C19 H19A 108.9
C10 C19 H19A 108.9
C9 C19 H19B 108.9
C10 C19 H19B 108.9
H19A C19 H19B 107.7
C1 C10 C5 103.48(13)
C1 C10 C19 110.42(13)
C5 C10 C19 116.50(15)
C1 C10 H10 108.7
C5 C10 H10 108.7
C19 C10 H10 108.7
C13 C28 H28A 109.5
C13 C28 H28B 109.5
H28A C28 H28B 109.5
C13 C28 H28C 109.5
H28A C28 H28C 109.5
H28B C28 H28C 109.5
C24 C25 C26 107.09(15)
C24 C25 C27 132.34(16)
C26 C25 C27 120.57(15)
O5 C15 O6 120.66(16)
O5 C15 C16 128.89(16)
O6 C15 C16 110.43(14)
O4 C17 O6 106.73(12)
O4 C17 C20 109.51(13)
O6 C17 C20 107.65(13)
O4 C17 C13 107.52(14)
O6 C17 C13 105.21(12)
C20 C17 C13 119.50(13)
O8 C26 O7 120.88(15)
O8 C26 C25 130.82(16)
O7 C26 C25 108.28(14)
O3 C9 C19 110.03(14)
O3 C9 C11 112.86(13)
C19 C9 C11 109.33(13)
O3 C9 C8 107.35(13)
C19 C9 C8 115.45(13)
C11 C9 C8 101.67(14)
C10 C5 C6 114.62(14)
C10 C5 C4 104.09(13)
C6 C5 C4 116.31(14)
C10 C5 H5 107.1
C6 C5 H5 107.1
C4 C5 H5 107.1
O4 C14 C8 110.41(13)
O4 C14 C12 103.04(13)
C8 C14 C12 108.09(14)
O4 C14 H14 111.6
C8 C14 H14 111.6
C12 C14 H14 111.6
C22 C20 C17 111.03(13)
C22 C20 C21 109.17(15)
C17 C20 C21 112.56(14)
C22 C20 H20 108.0
C17 C20 H20 108.0
C21 C20 H20 108.0
C15 O6 C17 112.30(12)
C5 C6 C7 111.39(15)
C5 C6 H6A 109.4
C7 C6 H6A 109.3
C5 C6 H6B 109.3
C7 C6 H6B 109.4
H6A C6 H6B 108.0
C17 O4 C14 106.76(12)
C4 C29 H29A 109.5
C4 C29 H29B 109.5
H29A C29 H29B 109.5
C4 C29 H29C 109.5
H29A C29 H29C 109.5
H29B C29 H29C 109.5
C20 C21 H21A 109.5
C20 C21 H21B 109.5
H21A C21 H21B 109.5
C20 C21 H21C 109.5
H21A C21 H21C 109.5
H21B C21 H21C 109.5
C25 C27 H27A 109.5
C25 C27 H27B 109.5
H27A C27 H27B 109.5
C25 C27 H27C 109.5
H27A C27 H27C 109.5
H27B C27 H27C 109.5
C15 C16 C13 105.74(13)
C15 C16 H16A 110.6
C13 C16 H16A 110.6
C15 C16 H16B 110.6
C13 C16 H16B 110.6
H16A C16 H16B 108.7
O1 C1 O2 121.42(16)
O1 C1 C10 126.56(15)
O2 C1 C10 112.01(14)
C8 C7 C6 116.21(14)
C8 C7 H7A 108.2
C6 C7 H7A 108.2
C8 C7 H7B 108.2
C6 C7 H7B 108.2
H7A C7 H7B 107.4
O2 C4 C30 106.29(15)
O2 C4 C29 106.12(14)
C30 C4 C29 112.06(15)
O2 C4 C5 103.84(13)
C30 C4 C5 111.90(15)
C29 C4 C5 115.65(16)
C12 C11 C9 102.77(12)
C12 C11 H11A 111.2
C9 C11 H11A 111.2
C12 C11 H11B 111.2
C9 C11 H11B 111.2
H11A C11 H11B 109.1
C14 C8 C7 114.45(15)
C14 C8 C9 104.85(13)
C7 C8 C9 118.34(15)
C14 C8 H8 106.1
C7 C8 H8 106.1
C9 C8 H8 106.1

loop_
_geom_bond_atom_site_label_1
_geom_bond_atom_site_label_2
_geom_bond_distance
O7 C26 1.375(2)
O7 C23 1.407(2)
O1 C1 1.219(2)
O2 C1 1.327(2)
O2 C4 1.480(2)
O3 C9 1.423(2)
O3 H3 0.8400
O1S H1SA 0.9162
O1S H1SB 0.8847
O5 C15 1.206(2)
C24 C25 1.333(3)
C24 C23 1.448(2)
C24 H24 0.9500
C30 C4 1.515(3)
C30 H30A 0.9800
C30 H30B 0.9800
C30 H30C 0.9800
C13 C28 1.530(2)
C13 C16 1.534(2)
C13 C12 1.548(2)
C13 C17 1.574(2)
C12 C14 1.531(2)
C12 C11 1.534(2)
C12 H12 1.0000
C23 C22 1.320(3)
C22 C20 1.499(2)
C22 H22 0.9500
C19 C9 1.535(2)
C19 C10 1.536(2)
C19 H19A 0.9900
C19 H19B 0.9900
C10 C1 1.503(2)
C10 C5 1.529(2)
C10 H10 1.0000
C28 H28A 0.9800
C28 H28B 0.9800
C28 H28C 0.9800
C25 C26 1.472(2)
C25 C27 1.490(2)
C15 O6 1.346(2)
C15 C16 1.505(2)
C17 O4 1.391(2)
C17 O6 1.4749(19)
C17 C20 1.525(2)
C26 O8 1.206(2)
C9 C11 1.538(2)
C9 C8 1.551(2)
C5 C6 1.531(2)
C5 C4 1.555(2)
C5 H5 1.0000
C14 O4 1.4579(19)
C14 C8 1.524(2)
C14 H14 1.0000
C20 C21 1.539(3)
C20 H20 1.0000
C6 C7 1.540(3)
C6 H6A 0.9900
C6 H6B 0.9900
C29 C4 1.525(3)
C29 H29A 0.9800
C29 H29B 0.9800
C29 H29C 0.9800
C21 H21A 0.9800
C21 H21B 0.9800
C21 H21C 0.9800
C27 H27A 0.9800
C27 H27B 0.9800
C27 H27C 0.9800
C16 H16A 0.9900
C16 H16B 0.9900
C7 C8 1.537(2)
C7 H7A 0.9900
C7 H7B 0.9900
C11 H11A 0.9900
C11 H11B 0.9900
C8 H8 1.0000

loop_
_geom_hbond_atom_site_label_D
_geom_hbond_atom_site_label_H
_geom_hbond_atom_site_label_A
_geom_hbond_distance_DH
_geom_hbond_distance_HA
_geom_hbond_distance_DA
_geom_hbond_angle_DHA
_geom_hbond_site_symmetry_A
O3 H3 O1S 0.84 2.08 2.9011(19) 167.6 3_645
O1S H1SA O1 0.92 1.98 2.8747(19) 166.7 3_655
O1S H1SB O7 0.88 2.16 3.0264(17) 167.5 1_655

loop_
_geom_torsion_atom_site_label_1
_geom_torsion_atom_site_label_2
_geom_torsion_atom_site_label_3
_geom_torsion_atom_site_label_4
_geom_torsion
C28 C13 C12 C14 134.53(14)
C16 C13 C12 C14 -98.76(15)
C17 C13 C12 C14 10.37(15)
C28 C13 C12 C11 21.21(19)
C16 C13 C12 C11 147.92(14)
C17 C13 C12 C11 -102.95(15)
C26 O7 C23 C22 -178.41(17)
C26 O7 C23 C24 0.77(19)
C25 C24 C23 C22 178.5(2)
C25 C24 C23 O7 -0.6(2)
O7 C23 C22 C20 -4.7(3)
C24 C23 C22 C20 176.35(18)
C9 C19 C10 C1 -154.53(14)
C9 C19 C10 C5 87.86(17)
C23 C24 C25 C26 0.1(2)
C23 C24 C25 C27 -179.22(19)
C28 C13 C17 O4 -107.46(16)
C16 C13 C17 O4 129.68(13)
C12 C13 C17 O4 14.22(16)
C28 C13 C17 O6 139.05(15)
C16 C13 C17 O6 16.18(16)
C12 C13 C17 O6 -99.28(14)
C28 C13 C17 C20 18.1(2)
C16 C13 C17 C20 -104.80(16)
C12 C13 C17 C20 139.74(15)
C23 O7 C26 O8 177.99(17)
C23 O7 C26 C25 -0.70(19)
C24 C25 C26 O8 -178.2(2)
C27 C25 C26 O8 1.3(3)
C24 C25 C26 O7 0.4(2)
C27 C25 C26 O7 179.80(16)
C10 C19 C9 O3 52.36(17)
C10 C19 C9 C11 176.84(14)
C10 C19 C9 C8 -69.31(19)
C1 C10 C5 C6 -148.99(15)
C19 C10 C5 C6 -27.6(2)
C1 C10 C5 C4 -20.85(18)
C19 C10 C5 C4 100.51(17)
C11 C12 C14 O4 94.23(14)
C13 C12 C14 O4 -30.39(15)
C11 C12 C14 C8 -22.66(16)
C13 C12 C14 C8 -147.28(13)
C23 C22 C20 C17 122.99(18)
C23 C22 C20 C21 -112.3(2)
O4 C17 C20 C22 -46.11(18)
O6 C17 C20 C22 69.57(17)
C13 C17 C20 C22 -170.68(15)
O4 C17 C20 C21 -168.84(13)
O6 C17 C20 C21 -53.16(17)
C13 C17 C20 C21 66.6(2)
O5 C15 O6 C17 178.66(16)
C16 C15 O6 C17 -3.00(19)
O4 C17 O6 C15 -122.77(14)
C20 C17 O6 C15 119.74(14)
C13 C17 O6 C15 -8.72(18)
C10 C5 C6 C7 -53.00(19)
C4 C5 C6 C7 -174.68(14)
O6 C17 O4 C14 77.54(14)
C20 C17 O4 C14 -166.20(12)
C13 C17 O4 C14 -34.92(16)
C8 C14 O4 C17 156.22(13)
C12 C14 O4 C17 40.99(15)
O5 C15 C16 C13 -168.07(18)
O6 C15 C16 C13 13.76(19)
C28 C13 C16 C15 -142.93(15)
C12 C13 C16 C15 90.48(16)
C17 C13 C16 C15 -17.79(17)
C4 O2 C1 O1 -177.51(17)
C4 O2 C1 C10 1.4(2)
C5 C10 C1 O1 -168.22(18)
C19 C10 C1 O1 66.4(2)
C5 C10 C1 O2 12.97(19)
C19 C10 C1 O2 -112.40(15)
C5 C6 C7 C8 90.10(19)
C1 O2 C4 C30 -133.07(15)
C1 O2 C4 C29 107.47(16)
C1 O2 C4 C5 -14.89(19)
C10 C5 C4 O2 21.80(18)
C6 C5 C4 O2 148.90(14)
C10 C5 C4 C30 136.03(16)
C6 C5 C4 C30 -96.9(2)
C10 C5 C4 C29 -94.02(17)
C6 C5 C4 C29 33.1(2)
C14 C12 C11 C9 41.60(15)
C13 C12 C11 C9 156.68(13)
O3 C9 C11 C12 -159.40(13)
C19 C9 C11 C12 77.79(15)
C8 C9 C11 C12 -44.72(15)
O4 C14 C8 C7 111.98(15)
C12 C14 C8 C7 -136.01(14)
O4 C14 C8 C9 -116.72(14)
C12 C14 C8 C9 -4.70(17)
C6 C7 C8 C14 65.5(2)
C6 C7 C8 C9 -59.0(2)
O3 C9 C8 C14 148.81(13)
C19 C9 C8 C14 -88.10(17)
C11 C9 C8 C14 30.11(16)
O3 C9 C8 C7 -82.17(18)
C19 C9 C8 C7 40.9(2)
C11 C9 C8 C7 159.13(15)

loop_
_cod_related_entry_id
_cod_related_entry_database
_cod_related_entry_code
1 ChemSpider 30651790
